data_2207503
loop_
_publ_author_name
'Hema, R.'
'Parthasarathi, V.'
'Ravikumar, K.'
'Sridhar, B.'
'Pandiarajan, K.'

_publ_section_title
;<i>r</i>-2,<i>c</i>-6-Bis(4-chlorophenyl)-<i>t</i>-3,<i>t</i>-5-dimethyl-1-nitrosopiperidin-4-one
 oxime
;
_journal_coeditor_code CI6706
_journal_issue 12
_journal_name_full 'Acta Crystallographica Section E'
_journal_page_first o4345
_journal_page_last o4347
_journal_paper_doi 10.1107/S1600536805038432
_journal_volume 61
_journal_year 2005
_chemical_formula_iupac 'C19 H19 Cl2 N3 O2'
_chemical_formula_moiety 'C19 H19 Cl2 N3 O2'
_chemical_formula_sum 'C19 H19 Cl2 N3 O2'
_chemical_formula_weight 392.27
_chemical_name_systematic
;
r-2,c-6-Bis(4-chlorophenyl)-t-3,t-5-dimethyl-1-nitrosopiperidin-4-one oxime
;
_space_group_IT_number 14
_symmetry_cell_setting monoclinic
_symmetry_space_group_name_Hall '-P 2yn'
_symmetry_space_group_name_H-M 'P 1 21/n 1'
_atom_sites_solution_hydrogens geom
_atom_sites_solution_primary direct
_atom_sites_solution_secondary difmap
_audit_creation_method SHELXL97
_cell_angle_alpha 90.00
_cell_angle_beta 100.9910(10)
_cell_angle_gamma 90.00
_cell_formula_units_Z 4
_cell_length_a 12.3909(9)
_cell_length_b 11.1670(8)
_cell_length_c 14.1980(10)
_cell_measurement_reflns_used 8354
_cell_measurement_temperature 273(2)
_cell_measurement_theta_max 27.27
_cell_measurement_theta_min 2.33
_cell_volume 1928.5(2)
_computing_cell_refinement 'SAINT (Bruker, 2001)'
_computing_data_collection 'SMART (Bruker, 2001)'
_computing_data_reduction SAINT
_computing_molecular_graphics 'ORTEP-3 (Farrugia, 1997)'
_computing_publication_material 'WinGX (Farrugia, 1999)'
_computing_structure_refinement 'SHELXL97 (Sheldrick, 1997)'
_computing_structure_solution 'SHELXS97 (Sheldrick, 1997)'
_diffrn_ambient_temperature 273(2)
_diffrn_measured_fraction_theta_full 1.000
_diffrn_measured_fraction_theta_max 1.000
_diffrn_measurement_device_type 'Bruker SMART APEX CCD area detector'
_diffrn_measurement_method \w
_diffrn_radiation_monochromator graphite
_diffrn_radiation_source 'fine-focus sealed tube'
_diffrn_radiation_type MoK\a
_diffrn_radiation_wavelength 0.71073
_diffrn_reflns_av_R_equivalents 0.0337
_diffrn_reflns_av_sigmaI/netI 0.0220
_diffrn_reflns_limit_h_max 14
_diffrn_reflns_limit_h_min -14
_diffrn_reflns_limit_k_max 13
_diffrn_reflns_limit_k_min -13
_diffrn_reflns_limit_l_max 16
_diffrn_reflns_limit_l_min -16
_diffrn_reflns_number 17957
_diffrn_reflns_theta_full 25.00
_diffrn_reflns_theta_max 25.00
_diffrn_reflns_theta_min 2.00
_diffrn_standards_number 0
_exptl_absorpt_coefficient_mu 0.355
_exptl_absorpt_correction_type none
_exptl_crystal_colour colourless
_exptl_crystal_density_diffrn 1.351
_exptl_crystal_density_method 'not measured'
_exptl_crystal_description Needle
_exptl_crystal_F_000 816
_exptl_crystal_size_max 0.24
_exptl_crystal_size_mid 0.11
_exptl_crystal_size_min 0.09
_refine_diff_density_max 0.348
_refine_diff_density_min -0.213
_refine_ls_extinction_method none
_refine_ls_goodness_of_fit_ref 1.024
_refine_ls_hydrogen_treatment constr
_refine_ls_matrix_type full
_refine_ls_number_parameters 238
_refine_ls_number_reflns 3401
_refine_ls_number_restraints 0
_refine_ls_restrained_S_all 1.024
_refine_ls_R_factor_all 0.0473
_refine_ls_R_factor_gt 0.0418
_refine_ls_shift/su_max 0.001
_refine_ls_shift/su_mean 0.000
_refine_ls_structure_factor_coef Fsqd
_refine_ls_weighting_details 'calc w = 1/[\s^2^(Fo^2^)+(0.0609P)^2^+0.7529P] where P = (Fo^2^+2Fc^2^)/3'
_refine_ls_weighting_scheme calc
_refine_ls_wR_factor_gt 0.1119
_refine_ls_wR_factor_ref 0.1168
_reflns_number_gt 2966
_reflns_number_total 3401
_reflns_threshold_expression I>2\s(I)
_cod_data_source_file ci6706.cif
_cod_data_source_block I
_cod_original_sg_symbol_H-M 'P 21/n'
_cod_database_code 2207503
_cod_database_fobs_code 2207503

loop_
_symmetry_equiv_pos_as_xyz
'x, y, z'
'-x+1/2, y+1/2, -z+1/2'
'-x, -y, -z'
'x-1/2, -y-1/2, z-1/2'

loop_
_atom_site_label
_atom_site_fract_x
_atom_site_fract_y
_atom_site_fract_z
_atom_site_U_iso_or_equiv
_atom_site_adp_type
_atom_site_calc_flag
_atom_site_refinement_flags
_atom_site_occupancy
_atom_site_type_symbol
Cl1 0.75874(7) -0.30724(6) 0.30517(5) 0.0936(3) Uani d . 1 Cl
Cl2 1.04886(5) 0.35945(7) 0.19318(4) 0.0744(2) Uani d . 1 Cl
N1 0.86006(12) 0.18894(13) 0.58023(10) 0.0420(4) Uani d . 1 N
N21 0.92112(15) 0.13152(17) 0.65397(13) 0.0583(5) Uani d . 1 N
N23 0.60631(14) 0.42494(14) 0.50834(14) 0.0558(4) Uani d . 1 N
O22 0.88367(15) 0.03513(16) 0.67278(12) 0.0751(5) Uani d . 1 O
O24 0.62320(13) 0.53605(13) 0.55611(15) 0.0741(5) Uani d . 1 O
H24 0.5642 0.5708 0.5520 0.111 Uiso calc R 1 H
C2 0.89272(15) 0.31386(16) 0.56788(13) 0.0432(4) Uani d . 1 C
H2 0.9563 0.3300 0.6189 0.052 Uiso calc R 1 H
C3 0.79911(15) 0.39422(17) 0.58746(14) 0.0475(4) Uani d . 1 C
H3 0.8165 0.4775 0.5745 0.057 Uiso calc R 1 H
C4 0.69252(15) 0.36040(16) 0.52208(14) 0.0444(4) Uani d . 1 C
C5 0.68698(14) 0.24125(16) 0.47021(13) 0.0422(4) Uani d . 1 C
H5 0.7243 0.2519 0.4159 0.051 Uiso calc R 1 H
C6 0.75057(14) 0.14355(16) 0.53500(13) 0.0415(4) Uani d . 1 C
H6 0.7099 0.1264 0.5863 0.050 Uiso calc R 1 H
C7 0.57001(16) 0.20108(19) 0.42901(17) 0.0579(5) Uani d . 1 C
H7A 0.5295 0.1933 0.4800 0.087 Uiso calc R 1 H
H7B 0.5718 0.1252 0.3975 0.087 Uiso calc R 1 H
H7C 0.5350 0.2594 0.3836 0.087 Uiso calc R 1 H
C8 0.7874(2) 0.3838(2) 0.69269(16) 0.0673(6) Uani d . 1 C
H8A 0.7318 0.4383 0.7050 0.101 Uiso calc R 1 H
H8B 0.8562 0.4030 0.7335 0.101 Uiso calc R 1 H
H8C 0.7667 0.3034 0.7054 0.101 Uiso calc R 1 H
C9 0.75793(14) 0.02809(16) 0.48013(13) 0.0418(4) Uani d . 1 C
C10 0.70925(17) -0.07551(18) 0.50524(16) 0.0537(5) Uani d . 1 C
H10 0.6757 -0.0755 0.5585 0.064 Uiso calc R 1 H
C11 0.70990(19) -0.17940(18) 0.45203(18) 0.0623(6) Uani d . 1 C
H11 0.6770 -0.2489 0.4691 0.075 Uiso calc R 1 H
C12 0.75969(18) -0.17804(18) 0.37402(16) 0.0581(6) Uani d . 1 C
C13 0.81062(17) -0.07755(19) 0.34785(14) 0.0539(5) Uani d . 1 C
H13 0.8450 -0.0786 0.2950 0.065 Uiso calc R 1 H
C14 0.80954(16) 0.02530(17) 0.40210(13) 0.0461(4) Uani d . 1 C
H14 0.8443 0.0939 0.3857 0.055 Uiso calc R 1 H
C15 0.93121(13) 0.33025(16) 0.47385(13) 0.0403(4) Uani d . 1 C
C16 0.89679(15) 0.42333(16) 0.41039(14) 0.0460(4) Uani d . 1 C
H16 0.8478 0.4799 0.4256 0.055 Uiso calc R 1 H
C17 0.93410(15) 0.43330(17) 0.32523(15) 0.0493(5) Uani d . 1 C
H17 0.9104 0.4960 0.2833 0.059 Uiso calc R 1 H
C18 1.00638(15) 0.35009(18) 0.30288(14) 0.0481(5) Uani d . 1 C
C19 1.04423(16) 0.25818(19) 0.36485(16) 0.0542(5) Uani d . 1 C
H19 1.0944 0.2029 0.3496 0.065 Uiso calc R 1 H
C20 1.00686(15) 0.24930(18) 0.44946(15) 0.0500(5) Uani d . 1 C
H20 1.0327 0.1875 0.4917 0.060 Uiso calc R 1 H

loop_
_atom_site_aniso_label
_atom_site_aniso_U_11
_atom_site_aniso_U_22
_atom_site_aniso_U_33
_atom_site_aniso_U_12
_atom_site_aniso_U_13
_atom_site_aniso_U_23
Cl1 0.1248(6) 0.0479(4) 0.0941(5) 0.0274(3) -0.0148(4) -0.0275(3)
Cl2 0.0723(4) 0.0936(5) 0.0634(4) -0.0014(3) 0.0287(3) 0.0047(3)
N1 0.0421(8) 0.0412(8) 0.0421(8) 0.0011(6) 0.0060(6) -0.0003(6)
N21 0.0636(11) 0.0551(11) 0.0553(10) 0.0075(9) 0.0091(8) 0.0089(8)
N23 0.0481(9) 0.0374(9) 0.0832(12) 0.0038(7) 0.0158(8) -0.0147(8)
O22 0.0884(12) 0.0643(11) 0.0707(10) 0.0013(9) 0.0106(9) 0.0196(8)
O24 0.0595(9) 0.0433(8) 0.1207(14) 0.0068(7) 0.0200(9) -0.0308(9)
C2 0.0398(9) 0.0399(10) 0.0477(10) -0.0032(7) 0.0026(8) -0.0060(8)
C3 0.0475(10) 0.0405(10) 0.0558(11) -0.0024(8) 0.0132(9) -0.0124(8)
C4 0.0420(10) 0.0373(10) 0.0559(11) 0.0016(8) 0.0146(8) -0.0069(8)
C5 0.0388(9) 0.0371(9) 0.0510(10) 0.0021(7) 0.0094(8) -0.0065(8)
C6 0.0416(9) 0.0376(9) 0.0477(10) -0.0018(7) 0.0147(8) -0.0033(7)
C7 0.0436(10) 0.0501(12) 0.0762(14) 0.0023(9) 0.0019(10) -0.0144(10)
C8 0.0723(15) 0.0714(15) 0.0610(13) -0.0036(12) 0.0196(11) -0.0223(11)
C9 0.0402(9) 0.0351(9) 0.0494(10) 0.0038(7) 0.0066(8) -0.0014(8)
C10 0.0523(11) 0.0422(11) 0.0680(13) -0.0036(9) 0.0148(10) -0.0009(9)
C11 0.0626(13) 0.0358(11) 0.0838(16) -0.0026(9) 0.0022(12) -0.0007(10)
C12 0.0620(13) 0.0381(11) 0.0651(13) 0.0172(9) -0.0110(11) -0.0118(9)
C13 0.0574(12) 0.0522(12) 0.0493(11) 0.0187(10) 0.0029(9) -0.0060(9)
C14 0.0490(10) 0.0397(10) 0.0493(10) 0.0063(8) 0.0087(8) -0.0016(8)
C15 0.0317(8) 0.0373(9) 0.0506(10) -0.0030(7) 0.0042(7) -0.0030(8)
C16 0.0404(9) 0.0349(9) 0.0628(12) 0.0038(7) 0.0100(8) -0.0004(8)
C17 0.0454(10) 0.0419(10) 0.0594(12) 0.0001(8) 0.0073(9) 0.0087(9)
C18 0.0397(10) 0.0521(11) 0.0531(11) -0.0063(8) 0.0104(8) -0.0007(9)
C19 0.0439(10) 0.0537(12) 0.0678(13) 0.0115(9) 0.0179(9) 0.0022(10)
C20 0.0401(10) 0.0493(11) 0.0604(12) 0.0112(8) 0.0093(9) 0.0095(9)

loop_
_atom_type_symbol
_atom_type_description
_atom_type_scat_dispersion_real
_atom_type_scat_dispersion_imag
_atom_type_scat_source
C C 0.0033 0.0016 'International Tables Vol C Tables 4.2.6.8 and 6.1.1.4'
H H 0.0000 0.0000 'International Tables Vol C Tables 4.2.6.8 and 6.1.1.4'
N N 0.0061 0.0033 'International Tables Vol C Tables 4.2.6.8 and 6.1.1.4'
O O 0.0106 0.0060 'International Tables Vol C Tables 4.2.6.8 and 6.1.1.4'
Cl Cl 0.1484 0.1585 'International Tables Vol C Tables 4.2.6.8 and 6.1.1.4'

loop_
_geom_angle_atom_site_label_1
_geom_angle_atom_site_label_2
_geom_angle_atom_site_label_3
_geom_angle
N21 N1 C2 114.93(15)
N21 N1 C6 120.90(15)
C2 N1 C6 121.63(14)
O22 N21 N1 114.40(18)
C4 N23 O24 112.41(16)
N23 O24 H24 109.5
N1 C2 C15 111.10(14)
N1 C2 C3 107.36(15)
C15 C2 C3 117.78(16)
N1 C2 H2 106.7
C15 C2 H2 106.7
C3 C2 H2 106.7
C4 C3 C8 110.21(16)
C4 C3 C2 110.20(15)
C8 C3 C2 110.35(17)
C4 C3 H3 108.7
C8 C3 H3 108.7
C2 C3 H3 108.7
N23 C4 C3 124.25(17)
N23 C4 C5 117.62(17)
C3 C4 C5 118.12(15)
C4 C5 C7 113.37(15)
C4 C5 C6 111.11(15)
C7 C5 C6 111.17(16)
C4 C5 H5 106.9
C7 C5 H5 106.9
C6 C5 H5 106.9
N1 C6 C9 112.01(14)
N1 C6 C5 109.83(14)
C9 C6 C5 111.62(15)
N1 C6 H6 107.7
C9 C6 H6 107.7
C5 C6 H6 107.7
C5 C7 H7A 109.5
C5 C7 H7B 109.5
H7A C7 H7B 109.5
C5 C7 H7C 109.5
H7A C7 H7C 109.5
H7B C7 H7C 109.5
C3 C8 H8A 109.5
C3 C8 H8B 109.5
H8A C8 H8B 109.5
C3 C8 H8C 109.5
H8A C8 H8C 109.5
H8B C8 H8C 109.5
C14 C9 C10 118.65(17)
C14 C9 C6 120.87(16)
C10 C9 C6 120.43(16)
C9 C10 C11 120.8(2)
C9 C10 H10 119.6
C11 C10 H10 119.6
C12 C11 C10 118.9(2)
C12 C11 H11 120.6
C10 C11 H11 120.6
C11 C12 C13 122.01(19)
C11 C12 Cl1 119.34(18)
C13 C12 Cl1 118.65(19)
C12 C13 C14 118.3(2)
C12 C13 H13 120.9
C14 C13 H13 120.9
C9 C14 C13 121.34(19)
C9 C14 H14 119.3
C13 C14 H14 119.3
C16 C15 C20 117.56(17)
C16 C15 C2 123.64(16)
C20 C15 C2 118.79(16)
C17 C16 C15 121.11(17)
C17 C16 H16 119.4
C15 C16 H16 119.4
C18 C17 C16 119.46(18)
C18 C17 H17 120.3
C16 C17 H17 120.3
C17 C18 C19 121.12(19)
C17 C18 Cl2 119.32(16)
C19 C18 Cl2 119.55(16)
C20 C19 C18 118.93(18)
C20 C19 H19 120.5
C18 C19 H19 120.5
C19 C20 C15 121.79(18)
C19 C20 H20 119.1
C15 C20 H20 119.1

loop_
_geom_bond_atom_site_label_1
_geom_bond_atom_site_label_2
_geom_bond_distance
Cl1 C12 1.742(2)
Cl2 C18 1.740(2)
N1 N21 1.333(2)
N1 C2 1.472(2)
N1 C6 1.476(2)
N21 O22 1.222(2)
N23 C4 1.272(2)
N23 O24 1.410(2)
O24 H24 0.82
C2 C15 1.512(3)
C2 C3 1.533(3)
C2 H2 0.98
C3 C4 1.510(3)
C3 C8 1.533(3)
C3 H3 0.98
C4 C5 1.516(2)
C5 C7 1.523(3)
C5 C6 1.543(3)
C5 H5 0.98
C6 C9 1.518(2)
C6 H6 0.98
C7 H7A 0.96
C7 H7B 0.96
C7 H7C 0.96
C8 H8A 0.96
C8 H8B 0.96
C8 H8C 0.96
C9 C14 1.381(3)
C9 C10 1.383(3)
C10 C11 1.385(3)
C10 H10 0.93
C11 C12 1.367(3)
C11 H11 0.93
C12 C13 1.373(3)
C13 C14 1.384(3)
C13 H13 0.93
C14 H14 0.93
C15 C16 1.388(3)
C15 C20 1.393(3)
C16 C17 1.379(3)
C16 H16 0.93
C17 C18 1.369(3)
C17 H17 0.93
C18 C19 1.375(3)
C19 C20 1.371(3)
C19 H19 0.93
C20 H20 0.93

loop_
_geom_hbond_atom_site_label_D
_geom_hbond_atom_site_label_H
_geom_hbond_atom_site_label_A
_geom_hbond_site_symmetry_A
_geom_hbond_distance_DH
_geom_hbond_distance_HA
_geom_hbond_distance_DA
_geom_hbond_angle_DHA
_geom_hbond_publ_flag
O24 H24 N23 3_666 0.82 2.12 2.850(2) 148 yes

loop_
_geom_torsion_atom_site_label_1
_geom_torsion_atom_site_label_2
_geom_torsion_atom_site_label_3
_geom_torsion_atom_site_label_4
_geom_torsion
C2 N1 N21 O22 169.21(17)
C6 N1 N21 O22 7.0(3)
N21 N1 C2 C15 116.13(17)
C6 N1 C2 C15 -81.84(19)
N21 N1 C2 C3 -113.78(17)
C6 N1 C2 C3 48.3(2)
N1 C2 C3 C4 -56.5(2)
C15 C2 C3 C4 69.8(2)
N1 C2 C3 C8 65.48(19)
C15 C2 C3 C8 -168.29(16)
O24 N23 C4 C3 4.0(3)
O24 N23 C4 C5 -176.79(17)
C8 C3 C4 N23 72.4(3)
C2 C3 C4 N23 -165.58(19)
C8 C3 C4 C5 -106.84(19)
C2 C3 C4 C5 15.2(2)
N23 C4 C5 C7 -15.1(3)
C3 C4 C5 C7 164.23(18)
N23 C4 C5 C6 -141.10(18)
C3 C4 C5 C6 38.2(2)
N21 N1 C6 C9 -69.5(2)
C2 N1 C6 C9 129.52(17)
N21 N1 C6 C5 165.87(16)
C2 N1 C6 C5 4.9(2)
C4 C5 C6 N1 -47.95(19)
C7 C5 C6 N1 -175.21(15)
C4 C5 C6 C9 -172.80(14)
C7 C5 C6 C9 59.9(2)
N1 C6 C9 C14 -62.8(2)
C5 C6 C9 C14 60.8(2)
N1 C6 C9 C10 119.66(19)
C5 C6 C9 C10 -116.72(19)
C14 C9 C10 C11 -1.5(3)
C6 C9 C10 C11 176.11(18)
C9 C10 C11 C12 0.1(3)
C10 C11 C12 C13 1.1(3)
C10 C11 C12 Cl1 -178.76(16)
C11 C12 C13 C14 -0.9(3)
Cl1 C12 C13 C14 179.03(14)
C10 C9 C14 C13 1.7(3)
C6 C9 C14 C13 -175.82(17)
C12 C13 C14 C9 -0.6(3)
N1 C2 C15 C16 133.01(17)
C3 C2 C15 C16 8.6(3)
N1 C2 C15 C20 -48.2(2)
C3 C2 C15 C20 -172.54(16)
C20 C15 C16 C17 1.6(3)
C2 C15 C16 C17 -179.52(17)
C15 C16 C17 C18 -0.1(3)
C16 C17 C18 C19 -1.4(3)
C16 C17 C18 Cl2 177.37(15)
C17 C18 C19 C20 1.2(3)
Cl2 C18 C19 C20 -177.56(16)
C18 C19 C20 C15 0.5(3)
C16 C15 C20 C19 -1.8(3)
C2 C15 C20 C19 179.26(18)
